data_7251158
loop_
_publ_author_name
'Fokin, Sergey V.'
'Tolstikov, Svyatoslav E.'
'Morozov, Vitaliy A.'
'Samsonenko, Arkady A.'
'Romanenko, Galina'
'Bogomyakov, Artem'

_publ_section_title
;
 Aqua and ammine 3d metal complexes with anion-radical of
 difurazanopyrazine
;
_journal_name_full CrystEngComm
_journal_paper_doi 10.1039/D5CE00836K
_journal_year 2025
_chemical_formula_sum 'C8 H12 N12 Ni O10'
_chemical_formula_weight 495.01
_space_group_crystal_system monoclinic
_space_group_IT_number 14
_space_group_name_Hall '-P 2yn'
_space_group_name_H-M_alt 'P 1 21/n 1'
_atom_sites_solution_hydrogens difmap
_audit_creation_method SHELXL-2018/3
_audit_update_record
;
2024-12-05 deposited with the CCDC.	2025-10-28 downloaded from the CCDC.
;
_cell_angle_alpha 90
_cell_angle_beta 95.900(4)
_cell_angle_gamma 90
_cell_formula_units_Z 2
_cell_length_a 9.2553(5)
_cell_length_b 6.5752(4)
_cell_length_c 14.3428(7)
_cell_measurement_reflns_used 2675
_cell_measurement_temperature 296(2)
_cell_measurement_theta_max 25.27
_cell_measurement_theta_min 2.51
_cell_volume 868.21(8)
_computing_cell_refinement 'Bruker SAINT'
_computing_data_collection 'Bruker APEX2'
_computing_data_reduction 'Bruker SAINT'
_computing_molecular_graphics 'Bruker SHELXTL'
_computing_publication_material 'Bruker SHELXTL'
_computing_structure_refinement 'SHELXL-2018/3 (Sheldrick, 2018)'
_computing_structure_solution 'SHELXS-97 (Sheldrick, 2008)'
_diffrn_ambient_temperature 296(2)
_diffrn_measured_fraction_theta_full 0.989
_diffrn_measured_fraction_theta_max 0.990
_diffrn_measurement_device_type 'Bruker APEX-II CCD'
_diffrn_measurement_method '\f and \w scans'
_diffrn_radiation_type MoK\a
_diffrn_radiation_wavelength 0.71073
_diffrn_reflns_av_R_equivalents 0.0791
_diffrn_reflns_av_unetI/netI 0.0685
_diffrn_reflns_Laue_measured_fraction_full 0.989
_diffrn_reflns_Laue_measured_fraction_max 0.990
_diffrn_reflns_limit_h_max 8
_diffrn_reflns_limit_h_min -12
_diffrn_reflns_limit_k_max 8
_diffrn_reflns_limit_k_min -8
_diffrn_reflns_limit_l_max 19
_diffrn_reflns_limit_l_min -18
_diffrn_reflns_number 8447
_diffrn_reflns_point_group_measured_fraction_full 0.989
_diffrn_reflns_point_group_measured_fraction_max 0.990
_diffrn_reflns_theta_full 25.242
_diffrn_reflns_theta_max 28.174
_diffrn_reflns_theta_min 1.427
_exptl_absorpt_coefficient_mu 1.205
_exptl_absorpt_correction_T_max 0.2961
_exptl_absorpt_correction_T_min 0.2351
_exptl_absorpt_correction_type multi-scan
_exptl_absorpt_process_details sadabs
_exptl_crystal_colour black
_exptl_crystal_density_diffrn 1.893
_exptl_crystal_description plate
_exptl_crystal_F_000 504
_exptl_crystal_size_max 0.41
_exptl_crystal_size_mid 0.16
_exptl_crystal_size_min 0.03
_refine_diff_density_max 1.406
_refine_diff_density_min -0.535
_refine_diff_density_rms 0.137
_refine_ls_extinction_method none
_refine_ls_goodness_of_fit_ref 0.966
_refine_ls_hydrogen_treatment refxyz
_refine_ls_matrix_type full
_refine_ls_number_parameters 169
_refine_ls_number_reflns 2138
_refine_ls_number_restraints 7
_refine_ls_restrained_S_all 0.965
_refine_ls_R_factor_all 0.0810
_refine_ls_R_factor_gt 0.0565
_refine_ls_shift/su_max 0.001
_refine_ls_shift/su_mean 0.000
_refine_ls_structure_factor_coef Fsqd
_refine_ls_weighting_details 'w=1/[\s^2^(Fo^2^)+(0.1196P)^2^] where P=(Fo^2^+2Fc^2^)/3'
_refine_ls_weighting_scheme calc
_refine_ls_wR_factor_gt 0.1646
_refine_ls_wR_factor_ref 0.1806
_reflns_Friedel_coverage 0.000
_reflns_number_gt 1457
_reflns_number_total 2138
_reflns_threshold_expression 'I > 2\s(I)'
_cod_data_source_file d5ce00836k2.cif
_cod_data_source_block 525s
_cod_original_sg_symbol_H-M 'P 21/n'
_cod_database_code 7251158
_shelx_shelxl_version_number 2018/3
_shelx_space_group_comment
; 
The symmetry employed for this shelxl refinement is uniquely defined 
by the following loop, which should always be used as a source of 
symmetry information in preference to the above space-group names. 
They are only intended as comments. 
;

loop_
_space_group_symop_operation_xyz
'x, y, z'
'-x+1/2, y+1/2, -z+1/2'
'-x, -y, -z'
'x-1/2, -y-1/2, z-1/2'

loop_
_atom_site_label
_atom_site_type_symbol
_atom_site_fract_x
_atom_site_fract_y
_atom_site_fract_z
_atom_site_U_iso_or_equiv
_atom_site_adp_type
_atom_site_occupancy
_atom_site_site_symmetry_order
_atom_site_calc_flag
_atom_site_refinement_flags_posn
_atom_site_refinement_flags_adp
_atom_site_refinement_flags_occupancy
_atom_site_disorder_assembly
_atom_site_disorder_group
Ni Ni 0.000000 0.000000 0.000000 0.0241(3) Uani 1 2 d S . P . .
O1 O 0.2765(4) 0.4963(4) 0.2019(2) 0.0437(8) Uani 1 1 d . . . . .
N2 N 0.1817(4) 0.3801(5) 0.1409(2) 0.0384(9) Uani 1 1 d . . . . .
C3 C 0.2599(4) 0.2188(6) 0.1222(2) 0.0264(8) Uani 1 1 d . . . . .
N4 N 0.2113(4) 0.0585(5) 0.0682(2) 0.0261(7) Uani 1 1 d . . . . .
C5 C 0.3198(4) -0.0788(6) 0.0663(2) 0.0269(8) Uani 1 1 d . . . . .
N6 N 0.3110(4) -0.2518(5) 0.0197(3) 0.0416(9) Uani 1 1 d . . . . .
O7 O 0.4454(3) -0.3415(5) 0.0404(2) 0.0506(9) Uani 1 1 d . . . . .
N8 N 0.5401(4) -0.2221(6) 0.0984(3) 0.0475(10) Uani 1 1 d . . . . .
C9 C 0.4627(4) -0.0600(7) 0.1159(3) 0.0316(9) Uani 1 1 d . . . . .
N10 N 0.5104(4) 0.0968(6) 0.1711(2) 0.0349(8) Uani 1 1 d . . . . .
C11 C 0.4023(4) 0.2354(6) 0.1716(3) 0.0294(8) Uani 1 1 d . . . . .
N12 N 0.4122(4) 0.4064(6) 0.2204(2) 0.0390(8) Uani 1 1 d . . . . .
O1W O -0.0944(3) 0.0888(5) 0.11893(18) 0.0348(7) Uani 1 1 d D . . . .
H11 H -0.126(5) 0.230(4) 0.122(3) 0.049(14) Uiso 1 1 d D . . . .
H12 H -0.053(9) 0.033(9) 0.180(3) 0.11(3) Uiso 1 1 d D . . . .
O2W O -0.0007(3) -0.2886(4) 0.0522(2) 0.0376(7) Uani 1 1 d D . . . .
H21 H -0.052(6) -0.324(11) 0.106(3) 0.10(2) Uiso 1 1 d D . . . .
H22 H 0.089(5) -0.369(11) 0.062(6) 0.14(3) Uiso 1 1 d D . . . .
O11W O 0.6881(4) 0.0213(5) 0.3415(3) 0.0500(9) Uani 1 1 d D . . . .
H111 H 0.781(4) 0.085(11) 0.361(5) 0.10(2) Uiso 1 1 d D . . . .
H112 H 0.617(17) -0.01(2) 0.387(11) 0.123 Uiso 0.5 1 d D U P . .
H113 H 0.71(2) 0.007(19) 0.275(5) 0.123 Uiso 0.5 1 d D U P . .

loop_
_atom_site_aniso_label
_atom_site_aniso_U_11
_atom_site_aniso_U_22
_atom_site_aniso_U_33
_atom_site_aniso_U_23
_atom_site_aniso_U_13
_atom_site_aniso_U_12
Ni 0.0250(4) 0.0221(4) 0.0234(4) -0.0027(2) -0.0057(3) 0.0041(3)
O1 0.053(2) 0.0344(18) 0.0397(18) -0.0152(11) -0.0134(16) 0.0072(13)
N2 0.040(2) 0.0332(19) 0.0394(19) -0.0140(15) -0.0098(15) 0.0084(16)
C3 0.027(2) 0.0285(19) 0.0225(17) 0.0010(14) -0.0041(14) 0.0052(15)
N4 0.0273(17) 0.0231(15) 0.0268(16) -0.0031(12) -0.0033(13) 0.0063(13)
C5 0.028(2) 0.0263(19) 0.0248(18) -0.0003(15) -0.0022(15) 0.0042(16)
N6 0.042(2) 0.033(2) 0.049(2) -0.0086(16) -0.0022(17) 0.0128(16)
O7 0.046(2) 0.0414(19) 0.063(2) -0.0133(15) -0.0025(16) 0.0206(15)
N8 0.034(2) 0.050(2) 0.058(2) -0.0023(19) 0.0003(18) 0.0169(18)
C9 0.026(2) 0.036(2) 0.034(2) 0.0055(17) 0.0024(16) 0.0088(17)
N10 0.0267(18) 0.040(2) 0.0369(19) 0.0022(16) -0.0044(14) 0.0039(15)
C11 0.032(2) 0.032(2) 0.0228(17) 0.0024(15) -0.0031(15) -0.0021(17)
N12 0.042(2) 0.034(2) 0.0386(19) -0.0065(16) -0.0104(16) -0.0003(17)
O1W 0.0369(16) 0.0391(17) 0.0272(14) -0.0037(12) -0.0029(12) 0.0131(14)
O2W 0.0343(17) 0.0291(15) 0.0485(18) 0.0063(13) 0.0001(13) 0.0075(13)
O11W 0.040(2) 0.062(2) 0.044(2) 0.0059(15) -0.0113(16) -0.0050(16)

loop_
_atom_type_symbol
_atom_type_description
_atom_type_scat_dispersion_real
_atom_type_scat_dispersion_imag
_atom_type_scat_source
C C 0.0033 0.0016 'International Tables Vol C Tables 4.2.6.8 and 6.1.1.4'
H H 0.0000 0.0000 'International Tables Vol C Tables 4.2.6.8 and 6.1.1.4'
N N 0.0061 0.0033 'International Tables Vol C Tables 4.2.6.8 and 6.1.1.4'
O O 0.0106 0.0060 'International Tables Vol C Tables 4.2.6.8 and 6.1.1.4'
Ni Ni 0.3393 1.1124 'International Tables Vol C Tables 4.2.6.8 and 6.1.1.4'

loop_
_geom_angle_atom_site_label_1
_geom_angle_atom_site_label_2
_geom_angle_atom_site_label_3
_geom_angle
_geom_angle_site_symmetry_1
_geom_angle_site_symmetry_3
_geom_angle_publ_flag
O2W Ni O2W 180.0 . 3 ?
O2W Ni O1W 86.71(12) . . ?
O2W Ni O1W 93.29(12) 3 . ?
O2W Ni O1W 93.29(12) . 3 ?
O2W Ni O1W 86.71(12) 3 3 ?
O1W Ni O1W 180.00(14) . 3 ?
O2W Ni N4 92.11(12) . . ?
O2W Ni N4 87.89(12) 3 . ?
O1W Ni N4 90.92(12) . . ?
O1W Ni N4 89.08(12) 3 . ?
O2W Ni N4 87.89(12) . 3 ?
O2W Ni N4 92.11(12) 3 3 ?
O1W Ni N4 89.08(12) . 3 ?
O1W Ni N4 90.92(12) 3 3 ?
N4 Ni N4 180.0 . 3 ?
N12 O1 N2 112.5(3) . . ?
C3 N2 O1 104.1(3) . . ?
N2 C3 N4 125.5(3) . . ?
N2 C3 C11 109.4(3) . . ?
N4 C3 C11 125.0(3) . . ?
C5 N4 C3 109.1(3) . . ?
C5 N4 Ni 121.2(3) . . ?
C3 N4 Ni 129.6(2) . . ?
N6 C5 N4 125.4(4) . . ?
N6 C5 C9 109.3(3) . . ?
N4 C5 C9 125.3(4) . . ?
C5 N6 O7 104.6(3) . . ?
N6 O7 N8 112.8(3) . . ?
C9 N8 O7 104.4(3) . . ?
N8 C9 N10 125.3(4) . . ?
N8 C9 C5 108.9(4) . . ?
N10 C9 C5 125.8(4) . . ?
C9 N10 C11 108.7(3) . . ?
N12 C11 N10 124.4(4) . . ?
N12 C11 C3 109.6(3) . . ?
N10 C11 C3 126.0(3) . . ?
C11 N12 O1 104.4(3) . . ?
Ni O1W H11 117(3) . . ?
Ni O1W H12 118(5) . . ?
H11 O1W H12 114(5) . . ?
Ni O2W H21 122(4) . . ?
Ni O2W H22 121(5) . . ?
H21 O2W H22 104(6) . . ?
H111 O11W H112 122(10) . . ?
H111 O11W H113 93(10) . . ?
H112 O11W H113 145(10) . . ?

loop_
_geom_bond_atom_site_label_1
_geom_bond_atom_site_label_2
_geom_bond_distance
_geom_bond_site_symmetry_2
_geom_bond_publ_flag
Ni O2W 2.040(3) . ?
Ni O2W 2.040(3) 3 ?
Ni O1W 2.078(3) . ?
Ni O1W 2.078(3) 3 ?
Ni N4 2.130(3) . ?
Ni N4 2.130(3) 3 ?
O1 N12 1.388(5) . ?
O1 N2 1.400(5) . ?
N2 C3 1.326(5) . ?
C3 N4 1.357(5) . ?
C3 C11 1.436(5) . ?
N4 C5 1.352(5) . ?
C5 N6 1.317(5) . ?
C5 C9 1.442(6) . ?
N6 O7 1.381(4) . ?
O7 N8 1.388(5) . ?
N8 C9 1.323(5) . ?
C9 N10 1.346(6) . ?
N10 C11 1.353(5) . ?
C11 N12 1.323(5) . ?
O1W H11 0.97(2) . ?
O1W H12 0.99(2) . ?
O2W H21 0.98(2) . ?
O2W H22 0.98(2) . ?
O11W H111 0.97(2) . ?
O11W H112 0.99(2) . ?
O11W H113 1.00(2) . ?

loop_
_geom_hbond_atom_site_label_D
_geom_hbond_atom_site_label_H
_geom_hbond_atom_site_label_A
_geom_hbond_distance_DH
_geom_hbond_distance_HA
_geom_hbond_distance_DA
_geom_hbond_angle_DHA
_geom_hbond_site_symmetry_A
_geom_hbond_publ_flag
O1W H11 O11W 0.97(2) 2.08(2) 3.044(5) 168(4) 2 yes
O1W H12 N12 0.99(2) 2.01(3) 2.966(4) 161(7) 2_545 yes
O2W H21 O11W 0.98(2) 1.84(4) 2.728(5) 149(6) 2_545 yes
O2W H22 N2 0.98(2) 2.13(6) 2.962(4) 141(7) 1_545 yes
O2W H22 N6 0.98(2) 2.33(7) 2.979(5) 123(6) . yes
O11W H111 N8 0.97(2) 2.12(3) 3.078(5) 168(7) 2_655 yes
O11W H112 O2W 0.99(2) 2.06(12) 2.728(5) 123(10) 2 yes
